data_9013659
loop_
_publ_author_name
'Jahn, S.'
'Martonak, R.'

_publ_section_title
;Phase behavior of protoenstatite at high pressure studied by atomistic
 simulations Locality: theoretical structure Note: modelled high-pressure
 phase at P = 0 GPa
;
_journal_name_full 'American Mineralogist'
_journal_page_first 950
_journal_page_last 956
_journal_paper_doi 10.2138/am.2009.3118
_journal_volume 94
_journal_year 2009
_chemical_compound_source 'theoretical structure'
_chemical_formula_structural MgSiO3
_chemical_formula_sum 'Mg O3 Si'
_space_group_IT_number 60
_symmetry_space_group_name_Hall '-P 2n 2ab'
_symmetry_space_group_name_H-M 'P b c n'
_cell_angle_alpha 90
_cell_angle_beta 90
_cell_angle_gamma 90
_cell_length_a 9.177
_cell_length_b 8.816
_cell_length_c 4.812
_cell_formula_units_Z 8
_cell_volume 389.312
_database_code_amcsd 0004956
_diffrn_ambient_pressure 0
_exptl_crystal_density_diffrn 3.426
_cod_original_formula_sum 'O3 Si Mg'
_cod_database_code 9013659
_amcsd_formula_title MgSiO3

loop_
_space_group_symop_operation_xyz
x,y,z
x,-y,1/2+z
-x,y,1/2-z
1/2-x,1/2+y,z
1/2+x,1/2-y,-z
1/2+x,1/2+y,1/2-z
1/2-x,1/2-y,1/2+z
-x,-y,-z

loop_
_atom_site_label
_atom_site_fract_x
_atom_site_fract_y
_atom_site_fract_z
O1 0.12180 0.09280 0.11100
O2 0.37720 0.23790 0.07590
O3 0.35020 0.05420 0.48920
Si 0.29300 0.09270 0.17320
Mg1 0.00000 0.09620 0.75000
Mg2 0.00000 0.27670 0.25000

loop_
_cod_related_entry_id
_cod_related_entry_database
_cod_related_entry_code
1 AMCSD 0004956
